data_1557069
loop_
_publ_author_name
'B\"urger, Marcel'
'Loch, Maximilian N.'
'Jones, Peter G.'
'Werz, Daniel B.'

_publ_section_title
;
 From 1,2-difunctionalisation to cyanide-transfer cascades -- Pd-catalysed
 cyanosulfenylation of internal (oligo)alkynes
;
_journal_issue 7
_journal_name_full 'Chemical Science'
_journal_page_first 1912
_journal_page_last 1917
_journal_paper_doi 10.1039/C9SC04569D
_journal_volume 11
_journal_year 2020
_chemical_formula_sum 'C17 H17 N S'
_chemical_formula_weight 267.38
_space_group_IT_number 14
_space_group_name_Hall '-P 2ybc'
_space_group_name_H-M_alt 'P 1 21/c 1'
_symmetry_cell_setting monoclinic
_symmetry_space_group_name_H-M 'P 1 21/c 1'
_atom_sites_solution_hydrogens geom
_atom_sites_solution_primary direct
_atom_sites_solution_secondary difmap
_audit_creation_method SHELXL-97
_audit_update_record
;
2019-08-20 deposited with the CCDC.	2020-01-16 downloaded from the CCDC.
;
_cell_angle_alpha 90.00
_cell_angle_beta 116.756(8)
_cell_angle_gamma 90.00
_cell_formula_units_Z 4
_cell_length_a 11.1885(7)
_cell_length_b 11.2630(4)
_cell_length_c 12.1884(7)
_cell_measurement_reflns_used 6960
_cell_measurement_temperature 100(2)
_cell_measurement_theta_max 28.4130
_cell_measurement_theta_min 2.5940
_cell_volume 1371.48(16)
_computing_cell_refinement 'CrysAlisPro 1.171.38.43 (Rigaku OD, 2015)'
_computing_data_collection 'CrysAlisPro 1.171.38.43 (Rigaku OD, 2015)'
_computing_data_reduction 'CrysAlisPro 1.171.38.43 (Rigaku OD, 2015)'
_computing_molecular_graphics 'Siemens XP'
_computing_publication_material SHELXL-97
_computing_structure_refinement 'SHELXL-97 (Sheldrick, 1997)'
_computing_structure_solution 'SHELXS-97 (Sheldrick, 1990)'
_diffrn_ambient_temperature 100(2)
_diffrn_detector_area_resol_mean 16.1419
_diffrn_measured_fraction_theta_full 0.973
_diffrn_measured_fraction_theta_max 0.969
_diffrn_measurement_device_type 'Oxford Diffraction Xcalibur, Eos'
_diffrn_measurement_method \w-scan
_diffrn_radiation_monochromator graphite
_diffrn_radiation_type MoK\a
_diffrn_radiation_wavelength 0.71073
_diffrn_reflns_av_R_equivalents 0.0469
_diffrn_reflns_av_sigmaI/netI 0.0329
_diffrn_reflns_limit_h_max 15
_diffrn_reflns_limit_h_min -15
_diffrn_reflns_limit_k_max 15
_diffrn_reflns_limit_k_min -15
_diffrn_reflns_limit_l_max 16
_diffrn_reflns_limit_l_min -16
_diffrn_reflns_number 31457
_diffrn_reflns_theta_full 29.00
_diffrn_reflns_theta_max 29.12
_diffrn_reflns_theta_min 2.60
_diffrn_source 'fine-focus sealed X-ray tube'
_exptl_absorpt_coefficient_mu 0.221
_exptl_absorpt_correction_T_max 1.00000
_exptl_absorpt_correction_T_min 0.96983
_exptl_absorpt_correction_type multi-scan
_exptl_absorpt_process_details
;
CrysAlisPro 1.171.38.43 (Rigaku Oxford Diffraction, 2015)
Empirical absorption correction using spherical harmonics,
 implemented in SCALE3 ABSPACK scaling algorithm.
;
_exptl_crystal_colour colourless
_exptl_crystal_density_diffrn 1.295
_exptl_crystal_density_method 'not measured'
_exptl_crystal_description tablet
_exptl_crystal_F_000 568
_exptl_crystal_size_max 0.40
_exptl_crystal_size_mid 0.35
_exptl_crystal_size_min 0.10
_refine_diff_density_max 0.499
_refine_diff_density_min -0.254
_refine_diff_density_rms 0.056
_refine_ls_extinction_method none
_refine_ls_goodness_of_fit_ref 1.038
_refine_ls_hydrogen_treatment constr
_refine_ls_matrix_type full
_refine_ls_number_parameters 178
_refine_ls_number_reflns 3577
_refine_ls_number_restraints 2
_refine_ls_restrained_S_all 1.038
_refine_ls_R_factor_all 0.0511
_refine_ls_R_factor_gt 0.0386
_refine_ls_shift/su_max 0.001
_refine_ls_shift/su_mean 0.000
_refine_ls_structure_factor_coef Fsqd
_refine_ls_weighting_details 'calc w=1/[\s^2^(Fo^2^)+(0.0356P)^2^+0.7938P] where P=(Fo^2^+2Fc^2^)/3'
_refine_ls_weighting_scheme calc
_refine_ls_wR_factor_gt 0.0847
_refine_ls_wR_factor_ref 0.0915
_reflns_number_gt 3013
_reflns_number_total 3577
_reflns_threshold_expression >2sigma(I)
_cod_data_source_file c9sc04569d2.cif
_cod_data_source_block bulrush
_cod_depositor_comments
;Adding full bibliography for 1557060--1557069.cif.

 Adding full bibliography for 1557060--1557069.cif.
;
_cod_original_cell_volume 1371.50(13)
_cod_original_sg_symbol_H-M 'P 21/c'
_cod_database_code 1557069

loop_
_symmetry_equiv_pos_as_xyz
'x, y, z'
'-x, y+1/2, -z+1/2'
'-x, -y, -z'
'x, -y-1/2, z-1/2'

loop_
_atom_site_label
_atom_site_type_symbol
_atom_site_fract_x
_atom_site_fract_y
_atom_site_fract_z
_atom_site_U_iso_or_equiv
_atom_site_adp_type
_atom_site_occupancy
_atom_site_symmetry_multiplicity
_atom_site_calc_flag
_atom_site_refinement_flags
_atom_site_disorder_assembly
_atom_site_disorder_group
S1 S 0.44407(3) 0.16565(3) 0.59947(3) 0.01456(10) Uani 1 1 d . . .
N1 N 0.14783(13) 0.05938(11) 0.45647(12) 0.0226(3) Uani 1 1 d . . .
C1 C 0.84693(14) 0.13950(12) 0.76017(13) 0.0179(3) Uani 1 1 d . . .
H1 H 0.9129 0.0994 0.7453 0.022 Uiso 1 1 calc R . .
C2 C 0.88510(14) 0.21155(13) 0.86329(13) 0.0194(3) Uani 1 1 d . . .
H2 H 0.9773 0.2218 0.9179 0.023 Uiso 1 1 calc R . .
C3 C 0.78896(14) 0.26826(12) 0.88646(13) 0.0187(3) Uani 1 1 d . . .
H3 H 0.8158 0.3179 0.9566 0.022 Uiso 1 1 calc R . .
C4 C 0.65322(14) 0.25331(12) 0.80800(12) 0.0162(3) Uani 1 1 d . . .
C5 C 0.61640(13) 0.18377(11) 0.70261(12) 0.0140(3) Uani 1 1 d . . .
C6 C 0.71211(14) 0.12625(12) 0.67891(12) 0.0155(3) Uani 1 1 d . . .
H6 H 0.6857 0.0782 0.6077 0.019 Uiso 1 1 calc R . .
C7 C 0.54412(15) 0.30705(14) 0.83095(13) 0.0217(3) Uani 1 1 d . . .
H7A H 0.5842 0.3591 0.9041 0.026 Uiso 1 1 calc R . .
H7B H 0.4942 0.2432 0.8483 0.026 Uiso 1 1 calc R . .
C8 C 0.44750(15) 0.37922(13) 0.72078(13) 0.0210(3) Uani 1 1 d . . .
H8A H 0.3735 0.4074 0.7375 0.025 Uiso 1 1 calc R . .
H8B H 0.4953 0.4501 0.7127 0.025 Uiso 1 1 calc R . .
C9 C 0.38784(14) 0.31323(12) 0.59916(13) 0.0158(3) Uani 1 1 d . . .
C10 C 0.29828(14) 0.36705(12) 0.49596(13) 0.0169(3) Uani 1 1 d . A .
C11 C 0.26343(17) 0.49785(13) 0.49210(14) 0.0266(3) Uani 1 1 d D . .
H11A H 0.1723 0.5089 0.4846 0.032 Uiso 0.814(8) 1 calc PR A 1
H11B H 0.3286 0.5401 0.5662 0.032 Uiso 0.814(8) 1 calc PR A 1
H11C H 0.3453 0.5451 0.5398 0.032 Uiso 0.186(8) 1 calc PR A 2
H11D H 0.2007 0.5102 0.5280 0.032 Uiso 0.186(8) 1 calc PR A 2
C12 C 0.2718(3) 0.53940(16) 0.3786(2) 0.0268(7) Uani 0.814(8) 1 d PD A 1
H12A H 0.3652 0.5601 0.3979 0.032 Uiso 0.814(8) 1 calc PR A 1
H12B H 0.2147 0.6102 0.3436 0.032 Uiso 0.814(8) 1 calc PR A 1
C13 C 0.22209(16) 0.43497(13) 0.28727(14) 0.0225(3) Uani 1 1 d D . .
H13A H 0.1279 0.4471 0.2257 0.027 Uiso 0.814(8) 1 calc PR A 1
H13B H 0.2781 0.4256 0.2440 0.027 Uiso 0.814(8) 1 calc PR A 1
H13C H 0.3050 0.4477 0.2787 0.027 Uiso 0.186(8) 1 calc PR A 2
H13D H 0.1458 0.4261 0.2046 0.027 Uiso 0.186(8) 1 calc PR A 2
C12' C 0.1985(13) 0.5360(7) 0.3574(8) 0.023(3) Uiso 0.186(8) 1 d PD A 2
H12C H 0.1014 0.5497 0.3276 0.028 Uiso 0.186(8) 1 calc PR A 2
H12D H 0.2399 0.6101 0.3470 0.028 Uiso 0.186(8) 1 calc PR A 2
C14 C 0.23483(13) 0.32735(12) 0.36712(12) 0.0160(3) Uani 1 1 d . A .
C15 C 0.17853(14) 0.22158(12) 0.32112(12) 0.0165(3) Uani 1 1 d . . .
C16 C 0.10781(15) 0.19452(14) 0.18502(13) 0.0237(3) Uani 1 1 d . A .
H16A H 0.0110 0.2030 0.1551 0.035 Uiso 1 1 calc R . .
H16B H 0.1283 0.1130 0.1709 0.035 Uiso 1 1 calc R . .
H16C H 0.1383 0.2500 0.1409 0.035 Uiso 1 1 calc R . .
C17 C 0.16588(13) 0.13189(12) 0.39917(12) 0.0166(3) Uani 1 1 d . A .

loop_
_atom_site_aniso_label
_atom_site_aniso_U_11
_atom_site_aniso_U_22
_atom_site_aniso_U_33
_atom_site_aniso_U_23
_atom_site_aniso_U_13
_atom_site_aniso_U_12
S1 0.01545(17) 0.01263(16) 0.01346(16) -0.00075(12) 0.00461(13) 0.00076(11)
N1 0.0237(6) 0.0201(6) 0.0243(7) 0.0012(5) 0.0111(5) 0.0007(5)
C1 0.0184(7) 0.0176(6) 0.0188(7) 0.0042(5) 0.0091(6) 0.0018(5)
C2 0.0172(6) 0.0209(7) 0.0165(7) 0.0044(5) 0.0044(5) -0.0030(5)
C3 0.0229(7) 0.0182(7) 0.0125(6) -0.0007(5) 0.0058(6) -0.0026(5)
C4 0.0210(7) 0.0155(6) 0.0126(6) 0.0018(5) 0.0080(5) 0.0002(5)
C5 0.0153(6) 0.0129(6) 0.0124(6) 0.0033(5) 0.0049(5) -0.0003(5)
C6 0.0198(7) 0.0134(6) 0.0129(6) 0.0012(5) 0.0070(5) 0.0002(5)
C7 0.0237(7) 0.0284(8) 0.0130(6) -0.0042(6) 0.0082(6) 0.0020(6)
C8 0.0215(7) 0.0201(7) 0.0191(7) -0.0063(6) 0.0072(6) 0.0031(6)
C9 0.0182(7) 0.0135(6) 0.0171(7) -0.0020(5) 0.0092(6) 0.0000(5)
C10 0.0203(7) 0.0134(6) 0.0181(7) 0.0004(5) 0.0096(6) 0.0015(5)
C11 0.0372(9) 0.0145(7) 0.0257(8) 0.0018(6) 0.0120(7) 0.0073(6)
C12 0.0354(17) 0.0165(9) 0.0325(11) 0.0076(8) 0.0189(10) 0.0035(8)
C13 0.0255(8) 0.0229(7) 0.0209(7) 0.0081(6) 0.0121(6) 0.0041(6)
C14 0.0154(6) 0.0179(6) 0.0162(6) 0.0033(5) 0.0084(5) 0.0045(5)
C15 0.0167(6) 0.0199(7) 0.0132(6) 0.0013(5) 0.0070(5) 0.0034(5)
C16 0.0240(8) 0.0299(8) 0.0139(7) -0.0009(6) 0.0057(6) 0.0022(6)
C17 0.0151(6) 0.0172(6) 0.0161(6) -0.0040(5) 0.0058(5) 0.0016(5)

loop_
_atom_type_symbol
_atom_type_description
_atom_type_scat_dispersion_real
_atom_type_scat_dispersion_imag
_atom_type_scat_source
C C 0.0033 0.0016 'International Tables Vol C Tables 4.2.6.8 and 6.1.1.4'
H H 0.0000 0.0000 'International Tables Vol C Tables 4.2.6.8 and 6.1.1.4'
N N 0.0061 0.0033 'International Tables Vol C Tables 4.2.6.8 and 6.1.1.4'
S S 0.1246 0.1234 'International Tables Vol C Tables 4.2.6.8 and 6.1.1.4'

loop_
_geom_angle_atom_site_label_1
_geom_angle_atom_site_label_2
_geom_angle_atom_site_label_3
_geom_angle
C9 S1 C5 99.47(6)
C6 C1 C2 119.95(13)
C3 C2 C1 120.15(13)
C2 C3 C4 120.72(13)
C3 C4 C5 118.51(13)
C3 C4 C7 123.45(13)
C5 C4 C7 118.04(12)
C6 C5 C4 121.09(12)
C6 C5 S1 119.47(10)
C4 C5 S1 119.42(10)
C5 C6 C1 119.51(13)
C4 C7 C8 111.43(12)
C9 C8 C7 115.13(12)
C10 C9 C8 120.41(12)
C10 C9 S1 122.43(11)
C8 C9 S1 117.15(10)
C9 C10 C14 131.11(12)
C9 C10 C11 122.50(13)
C14 C10 C11 105.53(11)
C12 C11 C10 102.06(13)
C12 C11 C12' 28.3(4)
C10 C11 C12' 107.3(3)
C11 C12 C13 105.98(15)
C12' C13 C14 103.2(3)
C12' C13 C12 28.1(4)
C14 C13 C12 104.30(12)
C13 C12' C11 106.0(5)
C15 C14 C10 128.59(13)
C15 C14 C13 123.19(13)
C10 C14 C13 107.58(12)
C14 C15 C17 120.88(13)
C14 C15 C16 123.41(13)
C17 C15 C16 115.17(12)
N1 C17 C15 175.87(15)

loop_
_geom_bond_atom_site_label_1
_geom_bond_atom_site_label_2
_geom_bond_distance
S1 C9 1.7767(14)
S1 C5 1.7768(14)
N1 C17 1.1500(19)
C1 C6 1.3905(19)
C1 C2 1.392(2)
C2 C3 1.385(2)
C3 C4 1.3934(19)
C4 C5 1.3988(19)
C4 C7 1.497(2)
C5 C6 1.3887(19)
C7 C8 1.525(2)
C8 C9 1.5181(19)
C9 C10 1.3487(19)
C10 C14 1.4717(19)
C10 C11 1.5192(19)
C11 C12 1.503(2)
C11 C12' 1.528(8)
C12 C13 1.541(3)
C13 C12' 1.516(8)
C13 C14 1.5205(19)
C14 C15 1.346(2)
C15 C17 1.438(2)
C15 C16 1.5130(19)

loop_
_geom_torsion_atom_site_label_1
_geom_torsion_atom_site_label_2
_geom_torsion_atom_site_label_3
_geom_torsion_atom_site_label_4
_geom_torsion
C6 C1 C2 C3 1.3(2)
C1 C2 C3 C4 0.6(2)
C2 C3 C4 C5 -2.6(2)
C2 C3 C4 C7 176.85(13)
C3 C4 C5 C6 2.9(2)
C7 C4 C5 C6 -176.64(12)
C3 C4 C5 S1 -178.78(10)
C7 C4 C5 S1 1.70(17)
C9 S1 C5 C6 -140.29(11)
C9 S1 C5 C4 41.35(12)
C4 C5 C6 C1 -1.1(2)
S1 C5 C6 C1 -179.41(10)
C2 C1 C6 C5 -1.0(2)
C3 C4 C7 C8 126.32(14)
C5 C4 C7 C8 -54.18(17)
C4 C7 C8 C9 53.74(17)
C7 C8 C9 C10 178.18(13)
C7 C8 C9 S1 -3.19(17)
C5 S1 C9 C10 139.60(12)
C5 S1 C9 C8 -38.99(12)
C8 C9 C10 C14 174.39(14)
S1 C9 C10 C14 -4.2(2)
C8 C9 C10 C11 6.6(2)
S1 C9 C10 C11 -171.95(11)
C9 C10 C11 C12 132.59(18)
C14 C10 C11 C12 -37.89(18)
C9 C10 C11 C12' 161.4(5)
C14 C10 C11 C12' -9.1(5)
C10 C11 C12 C13 34.9(2)
C12' C11 C12 C13 -69.3(7)
C11 C12 C13 C12' 71.8(7)
C11 C12 C13 C14 -19.4(2)
C14 C13 C12' C11 26.6(8)
C12 C13 C12' C11 -69.2(7)
C12 C11 C12' C13 71.9(8)
C10 C11 C12' C13 -11.4(8)
C9 C10 C14 C15 46.2(2)
C11 C10 C14 C15 -144.46(15)
C9 C10 C14 C13 -142.90(16)
C11 C10 C14 C13 26.43(15)
C12' C13 C14 C15 138.1(5)
C12 C13 C14 C15 167.04(16)
C12' C13 C14 C10 -33.4(5)
C12 C13 C14 C10 -4.45(18)
C10 C14 C15 C17 4.5(2)
C13 C14 C15 C17 -165.08(13)
C10 C14 C15 C16 175.66(13)
C13 C14 C15 C16 6.1(2)
